data_4068697
loop_
_publ_author_name
'Miller, Adam D.'
'Johnson, Samuel A.'
'Tupper, Karl A.'
'McBee, Jennifer L.'
'Tilley, T. Don'

_publ_section_title
;
 Unsymmetrical Zirconacyclopentadienes from Isolated Zirconacyclopropenes
 with 1-Alkynylphosphine Ligands
;
_journal_issue 4
_journal_name_full Organometallics
_journal_page_first 1252
_journal_paper_doi 10.1021/om801040t
_journal_volume 28
_journal_year 2009
_chemical_formula_moiety 'C50 H40 P2 Zr'
_chemical_formula_sum 'C50 H40 P2 Zr'
_chemical_formula_weight 793.98
_chemical_name_systematic
; 
 ? 
;
_space_group_IT_number 14
_symmetry_cell_setting monoclinic
_symmetry_space_group_name_Hall '-P 2ybc'
_symmetry_space_group_name_H-M 'P 1 21/c 1'
_atom_sites_solution_hydrogens geom
_atom_sites_solution_primary direct
_atom_sites_solution_secondary difmap
_audit_creation_method SHELXL-97
_cell_angle_alpha 90.00
_cell_angle_beta 108.1810(10)
_cell_angle_gamma 90.00
_cell_formula_units_Z 4
_cell_length_a 12.5012(5)
_cell_length_b 18.8781(7)
_cell_length_c 17.1579(7)
_cell_measurement_reflns_used 5505
_cell_measurement_temperature 173(2)
_cell_measurement_theta_max 26.32
_cell_measurement_theta_min 2.16
_cell_volume 3847.1(3)
_computing_cell_refinement 'Bruker SMART'
_computing_data_collection 'Bruker SMART'
_computing_data_reduction 'Bruker SAINT'
_computing_molecular_graphics 'Bruker SHELXTL'
_computing_publication_material 'Bruker SHELXTL'
_computing_structure_refinement 'SHELXL-97 (Sheldrick, 1997)'
_computing_structure_solution 'SHELXS-97 (Sheldrick, 1990)'
_diffrn_ambient_temperature 173(2)
_diffrn_detector_area_resol_mean 0
_diffrn_measured_fraction_theta_full 0.992
_diffrn_measured_fraction_theta_max 0.992
_diffrn_measurement_device_type 'CCD area detector'
_diffrn_measurement_method 'phi and omega scans'
_diffrn_radiation_monochromator graphite
_diffrn_radiation_source 'fine-focus sealed tube'
_diffrn_radiation_type MoK\a
_diffrn_radiation_wavelength 0.71073
_diffrn_reflns_av_R_equivalents 0.0294
_diffrn_reflns_av_sigmaI/netI 0.0425
_diffrn_reflns_limit_h_max 13
_diffrn_reflns_limit_h_min -15
_diffrn_reflns_limit_k_max 13
_diffrn_reflns_limit_k_min -23
_diffrn_reflns_limit_l_max 21
_diffrn_reflns_limit_l_min -21
_diffrn_reflns_number 22105
_diffrn_reflns_theta_full 26.40
_diffrn_reflns_theta_max 26.40
_diffrn_reflns_theta_min 1.65
_diffrn_standards_interval_count 0
_diffrn_standards_interval_time 0
_diffrn_standards_number 0
_exptl_absorpt_coefficient_mu 0.404
_exptl_absorpt_correction_T_max 1.00
_exptl_absorpt_correction_T_min 0.84
_exptl_absorpt_correction_type multi-scan
_exptl_absorpt_process_details 'sadabs, 2004'
_exptl_crystal_colour red
_exptl_crystal_density_diffrn 1.371
_exptl_crystal_density_method 'not measured'
_exptl_crystal_description block
_exptl_crystal_F_000 1640
_exptl_crystal_size_max 0.29
_exptl_crystal_size_mid 0.21
_exptl_crystal_size_min 0.14
_refine_diff_density_max 0.540
_refine_diff_density_min -0.861
_refine_diff_density_rms 0.061
_refine_ls_extinction_method none
_refine_ls_goodness_of_fit_ref 0.868
_refine_ls_hydrogen_treatment constr
_refine_ls_matrix_type full
_refine_ls_number_parameters 478
_refine_ls_number_reflns 7829
_refine_ls_number_restraints 0
_refine_ls_restrained_S_all 0.868
_refine_ls_R_factor_all 0.0541
_refine_ls_R_factor_gt 0.0377
_refine_ls_shift/su_max 0.001
_refine_ls_shift/su_mean 0.000
_refine_ls_structure_factor_coef Fsqd
_refine_ls_weighting_details 'calc w=1/[\s^2^(Fo^2^)+(0.1000P)^2^+0.0000P] where P=(Fo^2^+2Fc^2^)/3'
_refine_ls_weighting_scheme calc
_refine_ls_wR_factor_gt 0.1107
_refine_ls_wR_factor_ref 0.1228
_reflns_number_gt 6001
_reflns_number_total 7829
_reflns_threshold_expression >2sigma(I)
_cod_data_source_file om801040t_si_004.cif
_cod_data_source_block adm01m
_cod_depositor_comments
;
The following automatic conversions were performed:

'_symmetry_cell_setting' value 'Monoclinic' changed to 'monoclinic'
according to /home/saulius/struct/CIF-dictionaries/cif_core.dic
dictionary named 'cif_core.dic' version 2.4.2 from 2011-04-26.

Automatic conversion script
Id: cif_fix_values 1715 2011-07-08 13:25:40Z adriana 
;
_cod_original_sg_symbol_Hall 'P 2yc'
_cod_original_sg_symbol_H-M P2(1)/c
_cod_database_code 4068697

loop_
_symmetry_equiv_pos_as_xyz
'x, y, z'
'-x, y+1/2, -z+1/2'
'-x, -y, -z'
'x, -y-1/2, z-1/2'

loop_
_atom_site_label
_atom_site_type_symbol
_atom_site_fract_x
_atom_site_fract_y
_atom_site_fract_z
_atom_site_U_iso_or_equiv
_atom_site_adp_type
_atom_site_occupancy
_atom_site_symmetry_multiplicity
_atom_site_calc_flag
_atom_site_refinement_flags
Zr1 Zr 0.507569(19) 0.301974(13) 0.513422(15) 0.02993(10) Uani 1 1 d .
P1 P 0.18390(5) 0.27492(4) 0.44725(4) 0.02946(16) Uani 1 1 d .
P2 P 0.67814(5) 0.19823(3) 0.56044(4) 0.02714(15) Uani 1 1 d .
C1 C 0.8478(2) 0.19547(15) 0.48809(16) 0.0361(6) Uani 1 1 d .
H1A H 0.8867 0.2240 0.5320 0.043 Uiso 1 1 calc R
C2 C 0.74001(19) 0.17094(14) 0.48224(14) 0.0279(5) Uani 1 1 d .
C3 C 0.55843(19) 0.03602(13) 0.59275(14) 0.0276(5) Uani 1 1 d .
H3A H 0.5819 0.0407 0.5466 0.033 Uiso 1 1 calc R
C4 C 0.5928(2) -0.02181(15) 0.64284(16) 0.0372(6) Uani 1 1 d .
H4A H 0.6384 -0.0560 0.6302 0.045 Uiso 1 1 calc R
C5 C 0.34337(19) 0.18256(13) 0.52853(13) 0.0248(5) Uani 1 1 d .
C6 C 0.1443(2) 0.23602(13) 0.34393(15) 0.0300(5) Uani 1 1 d .
C7 C 0.33161(18) 0.24730(13) 0.49103(13) 0.0255(5) Uani 1 1 d .
C8 C 0.53290(19) 0.18477(13) 0.52520(14) 0.0260(5) Uani 1 1 d .
H8A H 0.5172 0.1678 0.4688 0.031 Uiso 1 1 calc R
C9 C 0.22376(19) 0.07276(14) 0.51439(15) 0.0312(5) Uani 1 1 d .
H9A H 0.2583 0.0544 0.4780 0.037 Uiso 1 1 calc R
C10 C 0.8312(2) 0.09445(15) 0.64850(16) 0.0370(6) Uani 1 1 d .
H10A H 0.8433 0.0844 0.5989 0.044 Uiso 1 1 calc R
C11 C 0.25109(19) 0.14074(13) 0.54592(14) 0.0274(5) Uani 1 1 d .
C12 C 0.75888(19) 0.14894(14) 0.65236(14) 0.0300(5) Uani 1 1 d .
C13 C 0.1190(2) 0.12644(15) 0.62217(15) 0.0365(6) Uani 1 1 d .
H13A H 0.0832 0.1446 0.6579 0.044 Uiso 1 1 calc R
C14 C 0.4567(2) 0.07985(15) 0.67955(14) 0.0331(6) Uani 1 1 d .
H14A H 0.4107 0.1137 0.6922 0.040 Uiso 1 1 calc R
C15 C 0.1969(2) 0.16732(14) 0.60017(15) 0.0324(5) Uani 1 1 d .
H15A H 0.2134 0.2128 0.6215 0.039 Uiso 1 1 calc R
C16 C 0.1455(2) 0.03207(15) 0.53678(16) 0.0362(6) Uani 1 1 d .
H16A H 0.1276 -0.0132 0.5152 0.043 Uiso 1 1 calc R
C17 C 0.4201(3) 0.32091(18) 0.36149(18) 0.0452(7) Uani 1 1 d .
H17A H 0.3428 0.3083 0.3295 0.054 Uiso 1 1 calc R
C18 C 0.2092(2) 0.18616(15) 0.32003(17) 0.0407(6) Uani 1 1 d .
H18A H 0.2802 0.1748 0.3552 0.049 Uiso 1 1 calc R
C19 C 0.5191(3) 0.30379(19) 0.66412(19) 0.0543(9) Uani 1 1 d .
H19A H 0.5204 0.2622 0.6986 0.065 Uiso 1 1 calc R
C20 C 0.6835(2) 0.12852(14) 0.41709(14) 0.0318(5) Uani 1 1 d .
H20A H 0.6125 0.1112 0.4135 0.038 Uiso 1 1 calc R
C21 C 0.5161(3) 0.2787(2) 0.37004(19) 0.0553(9) Uani 1 1 d .
H21A H 0.5173 0.2321 0.3451 0.066 Uiso 1 1 calc R
C22 C 0.8386(2) 0.13614(17) 0.36272(17) 0.0437(7) Uani 1 1 d .
H22A H 0.8710 0.1249 0.3223 0.052 Uiso 1 1 calc R
C23 C -0.0020(2) 0.21754(17) 0.21501(18) 0.0456(7) Uani 1 1 d .
H23A H -0.0733 0.2284 0.1799 0.055 Uiso 1 1 calc R
C24 C 0.45831(19) 0.15049(13) 0.55396(13) 0.0247(5) Uani 1 1 d .
C25 C 0.0371(2) 0.25058(14) 0.28969(17) 0.0376(6) Uani 1 1 d .
H25A H -0.0086 0.2833 0.3046 0.045 Uiso 1 1 calc R
C26 C 0.1807(2) 0.37086(14) 0.42665(17) 0.0371(6) Uani 1 1 d .
C27 C 0.1780(2) 0.40222(15) 0.35235(19) 0.0423(7) Uani 1 1 d .
H27A H 0.1832 0.3741 0.3092 0.051 Uiso 1 1 calc R
C28 C 0.1677(2) 0.47580(17) 0.3425(2) 0.0560(9) Uani 1 1 d .
H28A H 0.1657 0.4960 0.2926 0.067 Uiso 1 1 calc R
C29 C 0.48948(18) 0.08770(13) 0.60936(13) 0.0254(5) Uani 1 1 d .
C30 C 0.4232(2) 0.34432(17) 0.62309(17) 0.0452(7) Uani 1 1 d .
H30A H 0.3463 0.3347 0.6235 0.054 Uiso 1 1 calc R
C31 C 0.0943(2) 0.05878(16) 0.59119(17) 0.0388(6) Uani 1 1 d .
H31A H 0.0430 0.0311 0.6070 0.047 Uiso 1 1 calc R
C32 C 0.4579(3) 0.40556(18) 0.5910(2) 0.0608(10) Uani 1 1 d .
H32A H 0.4104 0.4462 0.5665 0.073 Uiso 1 1 calc R
C33 C 0.7429(2) 0.16222(19) 0.72738(17) 0.0502(8) Uani 1 1 d .
H33A H 0.6946 0.1984 0.7316 0.060 Uiso 1 1 calc R
C34 C 0.5595(2) -0.02921(16) 0.71239(16) 0.0401(6) Uani 1 1 d .
H34A H 0.5823 -0.0683 0.7465 0.048 Uiso 1 1 calc R
C35 C 0.4550(2) 0.38744(18) 0.3969(2) 0.0539(8) Uani 1 1 d .
H35A H 0.4074 0.4295 0.3923 0.065 Uiso 1 1 calc R
C36 C 0.7320(2) 0.11136(16) 0.35639(16) 0.0402(6) Uani 1 1 d .
H36A H 0.6929 0.0834 0.3120 0.048 Uiso 1 1 calc R
C37 C 0.8852(2) 0.05497(18) 0.71648(16) 0.0439(7) Uani 1 1 d .
H37A H 0.9333 0.0186 0.7122 0.053 Uiso 1 1 calc R
C38 C 0.6106(3) 0.3201(2) 0.4105(2) 0.0687(12) Uani 1 1 d .
H38A H 0.6891 0.3069 0.4185 0.082 Uiso 1 1 calc R
C39 C 0.0639(3) 0.16821(17) 0.19152(18) 0.0479(7) Uani 1 1 d .
H39A H 0.0372 0.1458 0.1409 0.058 Uiso 1 1 calc R
C40 C 0.6140(3) 0.3413(2) 0.6586(2) 0.0728(13) Uani 1 1 d .
H40A H 0.6925 0.3297 0.6884 0.087 Uiso 1 1 calc R
C41 C 0.1598(3) 0.48817(18) 0.4781(3) 0.0655(10) Uani 1 1 d .
H41A H 0.1534 0.5167 0.5205 0.079 Uiso 1 1 calc R
C42 C 0.1689(2) 0.41526(16) 0.4884(2) 0.0481(7) Uani 1 1 d .
H42A H 0.1670 0.3956 0.5376 0.058 Uiso 1 1 calc R
C43 C 0.4923(2) 0.02198(17) 0.73035(15) 0.0389(6) Uani 1 1 d .
H43A H 0.4706 0.0176 0.7773 0.047 Uiso 1 1 calc R
C44 C 0.5745(3) 0.3859(2) 0.4264(3) 0.0752(12) Uani 1 1 d .
H44A H 0.6232 0.4269 0.4466 0.090 Uiso 1 1 calc R
C45 C 0.8970(2) 0.17729(17) 0.42854(17) 0.0430(7) Uani 1 1 d .
H45A H 0.9693 0.1929 0.4331 0.052 Uiso 1 1 calc R
C46 C 0.1604(3) 0.51836(19) 0.4053(3) 0.0705(12) Uani 1 1 d .
H46A H 0.1559 0.5673 0.3987 0.085 Uiso 1 1 calc R
C47 C 0.1689(3) 0.15281(17) 0.24367(18) 0.0494(7) Uani 1 1 d .
H47A H 0.2139 0.1199 0.2282 0.059 Uiso 1 1 calc R
C48 C 0.8694(2) 0.06853(19) 0.79108(18) 0.0507(8) Uani 1 1 d .
H48A H 0.9063 0.0418 0.8372 0.061 Uiso 1 1 calc R
C49 C 0.5776(3) 0.4028(2) 0.6140(3) 0.0740(12) Uani 1 1 d .
H49A H 0.6264 0.4416 0.6076 0.089 Uiso 1 1 calc R
C50 C 0.7973(3) 0.1227(2) 0.79580(18) 0.0617(10) Uani 1 1 d .
H50A H 0.7854 0.1326 0.8456 0.074 Uiso 1 1 calc R

loop_
_atom_site_aniso_label
_atom_site_aniso_U_11
_atom_site_aniso_U_22
_atom_site_aniso_U_33
_atom_site_aniso_U_23
_atom_site_aniso_U_13
_atom_site_aniso_U_12
Zr1 0.02377(14) 0.02544(15) 0.03949(16) -0.00243(10) 0.00830(10) -0.00441(9)
P1 0.0230(3) 0.0301(3) 0.0341(3) 0.0009(3) 0.0072(2) 0.0002(3)
P2 0.0230(3) 0.0306(3) 0.0285(3) -0.0002(3) 0.0090(2) -0.0016(2)
C1 0.0262(13) 0.0475(17) 0.0347(14) -0.0009(12) 0.0096(11) -0.0085(11)
C2 0.0233(12) 0.0342(13) 0.0274(12) 0.0012(10) 0.0096(9) -0.0027(10)
C3 0.0289(12) 0.0282(13) 0.0259(11) -0.0001(10) 0.0089(9) -0.0024(10)
C4 0.0369(14) 0.0353(14) 0.0391(14) 0.0022(12) 0.0114(11) 0.0028(12)
C5 0.0218(11) 0.0304(13) 0.0225(11) -0.0042(9) 0.0072(9) -0.0021(9)
C6 0.0284(12) 0.0251(13) 0.0334(13) 0.0029(10) 0.0053(10) -0.0049(10)
C7 0.0222(11) 0.0299(13) 0.0245(11) -0.0013(10) 0.0074(9) -0.0002(9)
C8 0.0239(12) 0.0303(13) 0.0235(12) -0.0026(9) 0.0070(9) 0.0001(9)
C9 0.0272(12) 0.0337(13) 0.0350(13) -0.0039(11) 0.0130(10) -0.0019(10)
C10 0.0296(13) 0.0482(16) 0.0334(13) -0.0020(12) 0.0099(10) 0.0020(12)
C11 0.0233(11) 0.0299(13) 0.0306(12) 0.0028(10) 0.0106(9) 0.0003(10)
C12 0.0217(11) 0.0375(14) 0.0297(12) -0.0012(11) 0.0065(9) -0.0035(10)
C13 0.0300(13) 0.0495(17) 0.0349(14) 0.0018(12) 0.0174(11) 0.0051(12)
C14 0.0313(13) 0.0418(16) 0.0277(12) -0.0015(11) 0.0114(10) -0.0036(11)
C15 0.0306(13) 0.0328(14) 0.0348(13) -0.0012(11) 0.0117(10) 0.0025(11)
C16 0.0282(13) 0.0348(14) 0.0445(15) -0.0003(12) 0.0100(11) -0.0060(11)
C17 0.0434(16) 0.0540(19) 0.0425(16) 0.0194(14) 0.0196(13) 0.0042(14)
C18 0.0370(15) 0.0396(16) 0.0401(15) -0.0020(12) 0.0043(12) 0.0003(12)
C19 0.054(2) 0.065(2) 0.0371(16) -0.0229(15) 0.0048(14) 0.0131(16)
C20 0.0290(12) 0.0351(14) 0.0324(13) 0.0034(11) 0.0112(10) -0.0019(11)
C21 0.063(2) 0.069(2) 0.0472(18) 0.0272(17) 0.0363(16) 0.0226(18)
C22 0.0439(16) 0.0567(19) 0.0388(15) 0.0054(14) 0.0247(13) 0.0026(14)
C23 0.0339(15) 0.0515(18) 0.0409(16) 0.0084(14) -0.0037(12) -0.0064(13)
C24 0.0254(11) 0.0264(12) 0.0221(11) -0.0031(9) 0.0068(9) -0.0003(9)
C25 0.0307(13) 0.0348(15) 0.0444(15) 0.0077(12) 0.0074(11) -0.0011(11)
C26 0.0238(12) 0.0321(14) 0.0497(16) -0.0005(12) 0.0030(11) 0.0007(10)
C27 0.0253(13) 0.0360(15) 0.0597(18) 0.0062(14) 0.0049(12) -0.0024(11)
C28 0.0292(15) 0.0393(17) 0.088(2) 0.0188(18) 0.0017(15) -0.0034(13)
C29 0.0233(11) 0.0281(12) 0.0239(11) -0.0020(9) 0.0060(9) -0.0049(9)
C30 0.0404(15) 0.0490(18) 0.0431(16) -0.0255(14) 0.0088(12) 0.0040(13)
C31 0.0264(13) 0.0468(17) 0.0467(15) 0.0078(13) 0.0162(11) -0.0034(12)
C32 0.0452(18) 0.0387(18) 0.096(3) -0.0334(18) 0.0184(17) -0.0010(14)
C33 0.0426(17) 0.073(2) 0.0353(15) -0.0003(15) 0.0131(12) 0.0205(16)
C34 0.0420(15) 0.0403(16) 0.0357(14) 0.0125(12) 0.0087(11) -0.0016(13)
C35 0.0360(15) 0.0439(18) 0.079(2) 0.0312(17) 0.0144(15) -0.0007(13)
C36 0.0446(16) 0.0467(17) 0.0302(13) -0.0062(12) 0.0130(11) -0.0045(13)
C37 0.0332(14) 0.0567(19) 0.0417(15) 0.0080(14) 0.0112(12) 0.0110(13)
C38 0.0429(19) 0.084(3) 0.093(3) 0.062(2) 0.0402(19) 0.0193(18)
C39 0.0513(18) 0.0493(18) 0.0357(15) -0.0049(14) 0.0027(13) -0.0137(15)
C40 0.0388(18) 0.086(3) 0.077(2) -0.062(2) -0.0057(16) 0.0037(18)
C41 0.050(2) 0.043(2) 0.095(3) -0.024(2) 0.0107(19) 0.0072(15)
C42 0.0383(16) 0.0448(18) 0.0556(18) -0.0090(14) 0.0063(13) 0.0059(13)
C43 0.0398(15) 0.0530(17) 0.0244(12) 0.0059(12) 0.0108(10) -0.0035(13)
C44 0.0378(18) 0.064(2) 0.117(3) 0.051(2) 0.0141(19) -0.0120(17)
C45 0.0306(14) 0.0614(19) 0.0420(16) 0.0052(14) 0.0186(12) -0.0063(13)
C46 0.0360(18) 0.0318(17) 0.129(4) -0.003(2) 0.0047(19) 0.0000(14)
C47 0.0512(18) 0.0451(18) 0.0472(17) -0.0115(14) 0.0085(14) 0.0017(14)
C48 0.0357(15) 0.077(2) 0.0399(15) 0.0157(16) 0.0123(12) 0.0120(15)
C49 0.0431(19) 0.052(2) 0.124(3) -0.053(2) 0.022(2) -0.0152(17)
C50 0.0567(19) 0.100(3) 0.0313(15) 0.0102(17) 0.0179(14) 0.0298(19)

loop_
_atom_type_symbol
_atom_type_description
_atom_type_scat_dispersion_real
_atom_type_scat_dispersion_imag
_atom_type_scat_source
C C 0.0033 0.0016 'International Tables Vol C Tables 4.2.6.8 and 6.1.1.4'
H H 0.0000 0.0000 'International Tables Vol C Tables 4.2.6.8 and 6.1.1.4'
P P 0.1023 0.0942 'International Tables Vol C Tables 4.2.6.8 and 6.1.1.4'
Zr Zr -2.9673 0.5597 'International Tables Vol C Tables 4.2.6.8 and 6.1.1.4'

loop_
_geom_angle_atom_site_label_1
_geom_angle_atom_site_label_2
_geom_angle_atom_site_label_3
_geom_angle
C8 Zr1 C7 71.28(8)
C8 Zr1 C35 135.05(11)
C7 Zr1 C35 98.87(9)
C8 Zr1 C44 128.19(12)
C7 Zr1 C44 130.76(10)
C35 Zr1 C44 33.10(10)
C8 Zr1 C38 96.28(11)
C7 Zr1 C38 127.15(12)
C35 Zr1 C38 54.02(11)
C44 Zr1 C38 31.91(13)
C8 Zr1 C17 103.75(10)
C7 Zr1 C17 79.10(9)
C35 Zr1 C17 32.54(11)
C44 Zr1 C17 53.74(12)
C38 Zr1 C17 53.52(11)
C8 Zr1 C21 82.43(10)
C7 Zr1 C21 94.92(10)
C35 Zr1 C21 54.13(12)
C44 Zr1 C21 53.51(14)
C38 Zr1 C21 32.37(13)
C17 Zr1 C21 32.42(10)
C8 Zr1 C49 132.27(13)
C7 Zr1 C49 123.21(10)
C35 Zr1 C49 90.50(15)
C44 Zr1 C49 79.73(16)
C38 Zr1 C49 103.43(14)
C17 Zr1 C49 122.99(14)
C21 Zr1 C49 132.95(14)
C8 Zr1 C40 100.64(12)
C7 Zr1 C40 117.76(11)
C35 Zr1 C40 121.56(14)
C44 Zr1 C40 103.31(15)
C38 Zr1 C40 114.99(14)
C17 Zr1 C40 153.98(14)
C21 Zr1 C40 146.57(12)
C49 Zr1 C40 31.70(14)
C8 Zr1 C19 87.70(10)
C7 Zr1 C19 85.72(10)
C35 Zr1 C19 136.35(12)
C44 Zr1 C19 132.59(14)
C38 Zr1 C19 146.44(13)
C17 Zr1 C19 156.72(10)
C21 Zr1 C19 169.32(11)
C49 Zr1 C19 53.13(13)
C40 Zr1 C19 32.21(12)
C8 Zr1 C32 139.72(11)
C7 Zr1 C32 93.10(9)
C35 Zr1 C32 82.87(13)
C44 Zr1 C32 90.42(14)
C38 Zr1 C32 121.60(13)
C17 Zr1 C32 109.48(12)
C21 Zr1 C32 136.97(12)
C49 Zr1 C32 32.55(10)
C40 Zr1 C32 53.31(12)
C19 Zr1 C32 53.49(12)
C8 Zr1 C30 108.81(9)
C7 Zr1 C30 71.18(9)
C35 Zr1 C30 108.79(11)
C44 Zr1 C30 122.34(13)
C38 Zr1 C30 153.46(13)
C17 Zr1 C30 124.89(10)
C21 Zr1 C30 157.10(10)
C49 Zr1 C30 52.99(11)
C40 Zr1 C30 52.93(10)
C19 Zr1 C30 32.13(10)
C32 Zr1 C30 31.98(11)
C6 P1 C7 102.40(11)
C6 P1 C26 102.97(12)
C7 P1 C26 108.42(11)
C8 P2 C2 109.83(11)
C8 P2 C12 117.21(11)
C2 P2 C12 104.09(11)
C8 P2 Zr1 52.40(8)
C2 P2 Zr1 116.29(8)
C12 P2 Zr1 139.50(8)
C45 C1 C2 120.2(3)
C45 C1 H1A 119.9
C2 C1 H1A 119.9
C20 C2 C1 119.3(2)
C20 C2 P2 122.32(17)
C1 C2 P2 118.36(19)
C4 C3 C29 121.5(2)
C4 C3 H3A 119.2
C29 C3 H3A 119.2
C3 C4 C34 119.9(3)
C3 C4 H4A 120.0
C34 C4 H4A 120.0
C7 C5 C24 116.9(2)
C7 C5 C11 125.9(2)
C24 C5 C11 117.2(2)
C18 C6 C25 117.6(2)
C18 C6 P1 123.4(2)
C25 C6 P1 118.5(2)
C5 C7 P1 113.11(16)
C5 C7 Zr1 110.96(15)
P1 C7 Zr1 135.38(12)
C24 C8 P2 134.99(19)
C24 C8 Zr1 114.42(16)
P2 C8 Zr1 89.43(10)
C24 C8 H8A 104.8
P2 C8 H8A 104.8
Zr1 C8 H8A 104.8
C16 C9 C11 120.7(2)
C16 C9 H9A 119.6
C11 C9 H9A 119.6
C37 C10 C12 121.3(2)
C37 C10 H10A 119.4
C12 C10 H10A 119.4
C9 C11 C15 118.4(2)
C9 C11 C5 121.2(2)
C15 C11 C5 120.2(2)
C10 C12 C33 117.7(2)
C10 C12 P2 121.80(18)
C33 C12 P2 120.4(2)
C31 C13 C15 120.2(2)
C31 C13 H13A 119.9
C15 C13 H13A 119.9
C43 C14 C29 120.3(2)
C43 C14 H14A 119.8
C29 C14 H14A 119.8
C13 C15 C11 120.5(2)
C13 C15 H15A 119.7
C11 C15 H15A 119.7
C31 C16 C9 120.0(3)
C31 C16 H16A 120.0
C9 C16 H16A 120.0
C35 C17 C21 108.7(3)
C35 C17 Zr1 72.72(18)
C21 C17 Zr1 74.41(17)
C35 C17 H17A 125.4
C21 C17 H17A 125.4
Zr1 C17 H17A 125.4
C6 C18 C47 120.7(3)
C6 C18 H18A 119.6
C47 C18 H18A 119.6
C40 C19 C30 107.2(3)
C40 C19 Zr1 73.75(19)
C30 C19 Zr1 74.37(18)
C40 C19 H19A 126.0
C30 C19 H19A 126.0
Zr1 C19 H19A 126.0
C2 C20 C36 120.5(2)
C2 C20 H20A 119.7
C36 C20 H20A 119.7
C38 C21 C17 107.0(3)
C38 C21 Zr1 73.0(2)
C17 C21 Zr1 73.18(17)
C38 C21 H21A 126.2
C17 C21 H21A 126.2
Zr1 C21 H21A 126.2
C45 C22 C36 120.4(2)
C45 C22 H22A 119.8
C36 C22 H22A 119.8
C25 C23 C39 120.5(3)
C25 C23 H23A 119.7
C39 C23 H23A 119.7
C8 C24 C29 122.8(2)
C8 C24 C5 114.2(2)
C29 C24 C5 122.95(19)
C23 C25 C6 121.3(3)
C23 C25 H25A 119.3
C6 C25 H25A 119.3
C42 C26 C27 117.4(3)
C42 C26 P1 116.5(2)
C27 C26 P1 125.8(2)
C26 C27 C28 120.4(3)
C26 C27 H27A 119.8
C28 C27 H27A 119.8
C46 C28 C27 120.9(3)
C46 C28 H28A 119.6
C27 C28 H28A 119.6
C3 C29 C14 118.1(2)
C3 C29 C24 118.84(19)
C14 C29 C24 123.0(2)
C32 C30 C19 108.9(3)
C32 C30 Zr1 73.73(17)
C19 C30 Zr1 73.50(17)
C32 C30 H30A 125.3
C19 C30 H30A 125.3
Zr1 C30 H30A 125.3
C13 C31 C16 120.2(2)
C13 C31 H31A 119.9
C16 C31 H31A 119.9
C30 C32 C49 106.7(3)
C30 C32 Zr1 74.29(16)
C49 C32 Zr1 73.21(17)
C30 C32 H32A 126.2
C49 C32 H32A 126.2
Zr1 C32 H32A 126.2
C50 C33 C12 121.2(3)
C50 C33 H33A 119.4
C12 C33 H33A 119.4
C43 C34 C4 119.3(3)
C43 C34 H34A 120.4
C4 C34 H34A 120.4
C17 C35 C44 106.6(3)
C17 C35 Zr1 74.73(17)
C44 C35 Zr1 73.49(18)
C17 C35 H35A 126.2
C44 C35 H35A 126.2
Zr1 C35 H35A 126.2
C22 C36 C20 119.6(3)
C22 C36 H36A 120.2
C20 C36 H36A 120.2
C10 C37 C48 120.9(3)
C10 C37 H37A 119.6
C48 C37 H37A 119.6
C44 C38 C21 108.9(3)
C44 C38 Zr1 73.3(2)
C21 C38 Zr1 74.68(16)
C44 C38 H38A 125.3
C21 C38 H38A 125.3
Zr1 C38 H38A 125.3
C47 C39 C23 119.3(3)
C47 C39 H39A 120.4
C23 C39 H39A 120.4
C49 C40 C19 108.6(3)
C49 C40 Zr1 73.9(2)
C19 C40 Zr1 74.05(17)
C49 C40 H40A 125.4
C19 C40 H40A 125.4
Zr1 C40 H40A 125.4
C46 C41 C42 120.3(4)
C46 C41 H41A 119.9
C42 C41 H41A 119.9
C41 C42 C26 121.5(3)
C41 C42 H42A 119.3
C26 C42 H42A 119.3
C34 C43 C14 120.8(2)
C34 C43 H43A 119.6
C14 C43 H43A 119.6
C38 C44 C35 108.7(4)
C38 C44 Zr1 74.79(18)
C35 C44 Zr1 73.41(17)
C38 C44 H44A 125.3
C35 C44 H44A 125.3
Zr1 C44 H44A 125.3
C22 C45 C1 119.9(2)
C22 C45 H45A 120.0
C1 C45 H45A 120.0
C28 C46 C41 119.5(3)
C28 C46 H46A 120.3
C41 C46 H46A 120.3
C39 C47 C18 120.5(3)
C39 C47 H47A 119.7
C18 C47 H47A 119.7
C37 C48 C50 118.5(3)
C37 C48 H48A 120.8
C50 C48 H48A 120.8
C40 C49 C32 108.6(3)
C40 C49 Zr1 74.37(18)
C32 C49 Zr1 74.23(17)
C40 C49 H49A 125.3
C32 C49 H49A 125.3
Zr1 C49 H49A 125.3
C33 C50 C48 120.5(3)
C33 C50 H50A 119.7
C48 C50 H50A 119.7

loop_
_geom_bond_atom_site_label_1
_geom_bond_atom_site_label_2
_geom_bond_distance
Zr1 C8 2.235(2)
Zr1 C7 2.350(2)
Zr1 C35 2.492(3)
Zr1 C44 2.493(3)
Zr1 C38 2.512(3)
Zr1 C17 2.518(3)
Zr1 C21 2.534(3)
Zr1 C49 2.535(3)
Zr1 C40 2.541(3)
Zr1 C19 2.545(3)
Zr1 C32 2.549(3)
Zr1 C30 2.556(3)
P1 C6 1.838(3)
P1 C7 1.838(2)
P1 C26 1.843(3)
P2 C8 1.744(2)
P2 C2 1.820(2)
P2 C12 1.838(3)
C1 C45 1.390(4)
C1 C2 1.399(3)
C1 H1A 0.9300
C2 C20 1.377(3)
C3 C4 1.373(4)
C3 C29 1.389(3)
C3 H3A 0.9300
C4 C34 1.388(4)
C4 H4A 0.9300
C5 C7 1.368(3)
C5 C24 1.493(3)
C5 C11 1.503(3)
C6 C18 1.385(4)
C6 C25 1.400(3)
C8 C24 1.349(3)
C8 H8A 0.9800
C9 C16 1.389(3)
C9 C11 1.393(3)
C9 H9A 0.9300
C10 C37 1.371(4)
C10 C12 1.384(4)
C10 H10A 0.9300
C11 C15 1.404(3)
C12 C33 1.386(4)
C13 C31 1.381(4)
C13 C15 1.384(3)
C13 H13A 0.9300
C14 C43 1.382(4)
C14 C29 1.396(3)
C14 H14A 0.9300
C15 H15A 0.9300
C16 C31 1.382(4)
C16 H16A 0.9300
C17 C35 1.404(5)
C17 C21 1.410(4)
C17 H17A 0.9800
C18 C47 1.398(4)
C18 H18A 0.9300
C19 C40 1.411(5)
C19 C30 1.412(4)
C19 H19A 0.9800
C20 C36 1.397(3)
C20 H20A 0.9300
C21 C38 1.407(6)
C21 H21A 0.9800
C22 C45 1.377(4)
C22 C36 1.385(4)
C22 H22A 0.9300
C23 C25 1.371(4)
C23 C39 1.384(4)
C23 H23A 0.9300
C24 C29 1.493(3)
C25 H25A 0.9300
C26 C42 1.395(4)
C26 C27 1.397(4)
C27 C28 1.401(4)
C27 H27A 0.9300
C28 C46 1.370(5)
C28 H28A 0.9300
C30 C32 1.406(5)
C30 H30A 0.9800
C31 H31A 0.9300
C32 C49 1.425(5)
C32 H32A 0.9800
C33 C50 1.378(4)
C33 H33A 0.9300
C34 C43 1.377(4)
C34 H34A 0.9300
C35 C44 1.420(4)
C35 H35A 0.9800
C36 H36A 0.9300
C37 C48 1.379(4)
C37 H37A 0.9300
C38 C44 1.376(6)
C38 H38A 0.9800
C39 C47 1.369(4)
C39 H39A 0.9300
C40 C49 1.386(6)
C40 H40A 0.9800
C41 C46 1.374(6)
C41 C42 1.388(5)
C41 H41A 0.9300
C42 H42A 0.9300
C43 H43A 0.9300
C44 H44A 0.9800
C45 H45A 0.9300
C46 H46A 0.9300
C47 H47A 0.9300
C48 C50 1.382(4)
C48 H48A 0.9300
C49 H49A 0.9800
C50 H50A 0.9300

loop_
_geom_torsion_atom_site_label_1
_geom_torsion_atom_site_label_2
_geom_torsion_atom_site_label_3
_geom_torsion_atom_site_label_4
_geom_torsion
C7 Zr1 P2 C8 8.20(11)
C35 Zr1 P2 C8 -113.60(14)
C44 Zr1 P2 C8 -135.06(14)
C38 Zr1 P2 C8 -117.17(14)
C17 Zr1 P2 C8 -78.76(12)
C21 Zr1 P2 C8 -85.04(13)
C49 Zr1 P2 C8 141.98(14)
C40 Zr1 P2 C8 123.90(14)
C19 Zr1 P2 C8 92.07(13)
C32 Zr1 P2 C8 121.06(14)
C30 Zr1 P2 C8 86.29(12)
C8 Zr1 P2 C2 95.57(13)
C7 Zr1 P2 C2 103.77(11)
C35 Zr1 P2 C2 -18.03(14)
C44 Zr1 P2 C2 -39.49(14)
C38 Zr1 P2 C2 -21.60(14)
C17 Zr1 P2 C2 16.81(12)
C21 Zr1 P2 C2 10.53(13)
C49 Zr1 P2 C2 -122.45(14)
C40 Zr1 P2 C2 -140.53(14)
C19 Zr1 P2 C2 -172.36(12)
C32 Zr1 P2 C2 -143.37(14)
C30 Zr1 P2 C2 -178.14(12)
C8 Zr1 P2 C12 -89.25(16)
C7 Zr1 P2 C12 -81.05(14)
C35 Zr1 P2 C12 157.15(16)
C44 Zr1 P2 C12 135.69(16)
C38 Zr1 P2 C12 153.58(17)
C17 Zr1 P2 C12 -168.00(15)
C21 Zr1 P2 C12 -174.28(15)
C49 Zr1 P2 C12 52.73(16)
C40 Zr1 P2 C12 34.65(16)
C19 Zr1 P2 C12 2.82(15)
C32 Zr1 P2 C12 31.82(17)
C30 Zr1 P2 C12 -2.96(15)
C45 C1 C2 C20 0.2(4)
C45 C1 C2 P2 -178.4(2)
C8 P2 C2 C20 -16.5(3)
C12 P2 C2 C20 109.8(2)
Zr1 P2 C2 C20 -73.5(2)
C8 P2 C2 C1 162.1(2)
C12 P2 C2 C1 -71.7(2)
Zr1 P2 C2 C1 105.1(2)
C29 C3 C4 C34 -0.6(4)
C7 P1 C6 C18 12.5(2)
C26 P1 C6 C18 125.0(2)
C7 P1 C6 C25 -175.68(19)
C26 P1 C6 C25 -63.2(2)
C24 C5 C7 P1 170.44(16)
C11 C5 C7 P1 -9.2(3)
C24 C5 C7 Zr1 -16.8(2)
C11 C5 C7 Zr1 163.65(18)
C6 P1 C7 C5 -88.06(18)
C26 P1 C7 C5 163.55(17)
C6 P1 C7 Zr1 101.52(16)
C26 P1 C7 Zr1 -6.9(2)
C8 Zr1 C7 C5 24.67(15)
C35 Zr1 C7 C5 159.37(17)
C44 Zr1 C7 C5 149.41(19)
C38 Zr1 C7 C5 108.26(18)
C17 Zr1 C7 C5 133.38(18)
C21 Zr1 C7 C5 104.96(17)
C49 Zr1 C7 C5 -104.2(2)
C40 Zr1 C7 C5 -67.7(2)
C19 Zr1 C7 C5 -64.35(17)
C32 Zr1 C7 C5 -117.36(18)
C30 Zr1 C7 C5 -93.70(17)
C8 Zr1 C7 P1 -164.76(18)
C35 Zr1 C7 P1 -30.06(18)
C44 Zr1 C7 P1 -40.0(2)
C38 Zr1 C7 P1 -81.18(19)
C17 Zr1 C7 P1 -56.05(16)
C21 Zr1 C7 P1 -84.48(17)
C49 Zr1 C7 P1 66.4(2)
C40 Zr1 C7 P1 102.83(18)
C19 Zr1 C7 P1 106.22(17)
C32 Zr1 C7 P1 53.20(18)
C30 Zr1 C7 P1 76.87(17)
C2 P2 C8 C24 126.5(3)
C12 P2 C8 C24 8.0(3)
Zr1 P2 C8 C24 -125.1(3)
C2 P2 C8 Zr1 -108.45(11)
C12 P2 C8 Zr1 133.10(10)
C7 Zr1 C8 C24 -31.29(17)
C35 Zr1 C8 C24 -115.03(18)
C44 Zr1 C8 C24 -158.92(18)
C38 Zr1 C8 C24 -158.46(19)
C17 Zr1 C8 C24 -104.53(18)
C21 Zr1 C8 C24 -129.13(19)
C49 Zr1 C8 C24 87.0(2)
C40 Zr1 C8 C24 84.60(19)
C19 Zr1 C8 C24 54.96(18)
C32 Zr1 C8 C24 40.5(2)
C30 Zr1 C8 C24 30.33(19)
C7 Zr1 C8 P2 -171.82(11)
C35 Zr1 C8 P2 104.44(13)
C44 Zr1 C8 P2 60.55(15)
C38 Zr1 C8 P2 61.02(12)
C17 Zr1 C8 P2 114.94(10)
C21 Zr1 C8 P2 90.34(11)
C49 Zr1 C8 P2 -53.56(16)
C40 Zr1 C8 P2 -55.92(12)
C19 Zr1 C8 P2 -85.56(11)
C32 Zr1 C8 P2 -99.98(14)
C30 Zr1 C8 P2 -110.20(10)
C16 C9 C11 C15 -0.6(4)
C16 C9 C11 C5 174.1(2)
C7 C5 C11 C9 121.3(3)
C24 C5 C11 C9 -58.3(3)
C7 C5 C11 C15 -64.1(3)
C24 C5 C11 C15 116.3(2)
C37 C10 C12 C33 -0.1(4)
C37 C10 C12 P2 -175.6(2)
C8 P2 C12 C10 110.0(2)
C2 P2 C12 C10 -11.5(2)
Zr1 P2 C12 C10 172.98(15)
C8 P2 C12 C33 -65.4(3)
C2 P2 C12 C33 173.1(2)
Zr1 P2 C12 C33 -2.4(3)
C31 C13 C15 C11 0.4(4)
C9 C11 C15 C13 0.6(4)
C5 C11 C15 C13 -174.2(2)
C11 C9 C16 C31 -0.3(4)
C8 Zr1 C17 C35 -166.15(17)
C7 Zr1 C17 C35 126.40(19)
C44 Zr1 C17 C35 -38.57(19)
C38 Zr1 C17 C35 -78.5(2)
C21 Zr1 C17 C35 -115.8(3)
C49 Zr1 C17 C35 3.7(2)
C40 Zr1 C17 C35 -7.0(3)
C19 Zr1 C17 C35 76.2(3)
C32 Zr1 C17 C35 37.0(2)
C30 Zr1 C17 C35 68.7(2)
C8 Zr1 C17 C21 -50.3(2)
C7 Zr1 C17 C21 -117.8(2)
C35 Zr1 C17 C21 115.8(3)
C44 Zr1 C17 C21 77.3(2)
C38 Zr1 C17 C21 37.3(2)
C49 Zr1 C17 C21 119.5(2)
C40 Zr1 C17 C21 108.8(3)
C19 Zr1 C17 C21 -168.0(3)
C32 Zr1 C17 C21 152.8(2)
C30 Zr1 C17 C21 -175.4(2)
C25 C6 C18 C47 1.1(4)
P1 C6 C18 C47 173.0(2)
C8 Zr1 C19 C40 114.2(2)
C7 Zr1 C19 C40 -174.4(2)
C35 Zr1 C19 C40 -76.0(3)
C44 Zr1 C19 C40 -29.2(3)
C38 Zr1 C19 C40 16.3(3)
C17 Zr1 C19 C40 -125.2(3)
C21 Zr1 C19 C40 91.8(7)
C49 Zr1 C19 C40 -36.4(2)
C32 Zr1 C19 C40 -77.3(2)
C30 Zr1 C19 C40 -113.7(3)
C8 Zr1 C19 C30 -132.1(2)
C7 Zr1 C19 C30 -60.7(2)
C35 Zr1 C19 C30 37.7(3)
C44 Zr1 C19 C30 84.4(2)
C38 Zr1 C19 C30 130.0(2)
C17 Zr1 C19 C30 -11.5(4)
C21 Zr1 C19 C30 -154.6(6)
C49 Zr1 C19 C30 77.3(2)
C40 Zr1 C19 C30 113.7(3)
C32 Zr1 C19 C30 36.34(18)
C1 C2 C20 C36 -1.4(4)
P2 C2 C20 C36 177.1(2)
C35 C17 C21 C38 -0.4(3)
Zr1 C17 C21 C38 -65.6(2)
C35 C17 C21 Zr1 65.2(2)
C8 Zr1 C21 C38 -114.6(2)
C7 Zr1 C21 C38 175.1(2)
C35 Zr1 C21 C38 77.7(2)
C44 Zr1 C21 C38 36.36(19)
C17 Zr1 C21 C38 114.4(3)
C49 Zr1 C21 C38 28.9(3)
C40 Zr1 C21 C38 -16.7(3)
C19 Zr1 C21 C38 -91.9(7)
C32 Zr1 C21 C38 75.2(2)
C30 Zr1 C21 C38 124.0(3)
C8 Zr1 C21 C17 131.0(2)
C7 Zr1 C21 C17 60.7(2)
C35 Zr1 C21 C17 -36.70(18)
C44 Zr1 C21 C17 -78.0(2)
C38 Zr1 C21 C17 -114.4(3)
C49 Zr1 C21 C17 -85.5(2)
C40 Zr1 C21 C17 -131.1(3)
C19 Zr1 C21 C17 153.7(6)
C32 Zr1 C21 C17 -39.2(3)
C30 Zr1 C21 C17 9.6(4)
P2 C8 C24 C29 -28.2(4)
Zr1 C8 C24 C29 -144.21(18)
P2 C8 C24 C5 149.3(2)
Zr1 C8 C24 C5 33.3(2)
C7 C5 C24 C8 -9.7(3)
C11 C5 C24 C8 169.9(2)
C7 C5 C24 C29 167.8(2)
C11 C5 C24 C29 -12.6(3)
C39 C23 C25 C6 0.5(4)
C18 C6 C25 C23 -0.9(4)
P1 C6 C25 C23 -173.2(2)
C6 P1 C26 C42 158.6(2)
C7 P1 C26 C42 -93.4(2)
C6 P1 C26 C27 -14.8(2)
C7 P1 C26 C27 93.2(2)
C42 C26 C27 C28 2.1(4)
P1 C26 C27 C28 175.4(2)
C26 C27 C28 C46 0.3(4)
C4 C3 C29 C14 0.8(4)
C4 C3 C29 C24 178.0(2)
C43 C14 C29 C3 -0.1(4)
C43 C14 C29 C24 -177.2(2)
C8 C24 C29 C3 -42.5(3)
C5 C24 C29 C3 140.2(2)
C8 C24 C29 C14 134.5(2)
C5 C24 C29 C14 -42.8(3)
C40 C19 C30 C32 1.2(3)
Zr1 C19 C30 C32 -65.8(2)
C40 C19 C30 Zr1 67.0(2)
C8 Zr1 C30 C32 167.49(18)
C7 Zr1 C30 C32 -130.8(2)
C35 Zr1 C30 C32 -37.6(2)
C44 Zr1 C30 C32 -3.9(2)
C38 Zr1 C30 C32 7.4(3)
C17 Zr1 C30 C32 -69.6(2)
C21 Zr1 C30 C32 -75.9(3)
C49 Zr1 C30 C32 38.2(2)
C40 Zr1 C30 C32 78.2(2)
C19 Zr1 C30 C32 115.9(3)
C8 Zr1 C30 C19 51.5(2)
C7 Zr1 C30 C19 113.2(2)
C35 Zr1 C30 C19 -153.6(2)
C44 Zr1 C30 C19 -119.9(2)
C38 Zr1 C30 C19 -108.6(3)
C17 Zr1 C30 C19 174.5(2)
C21 Zr1 C30 C19 168.2(3)
C49 Zr1 C30 C19 -77.7(2)
C40 Zr1 C30 C19 -37.7(2)
C32 Zr1 C30 C19 -115.9(3)
C15 C13 C31 C16 -1.3(4)
C9 C16 C31 C13 1.3(4)
C19 C30 C32 C49 -0.9(3)
Zr1 C30 C32 C49 -66.6(2)
C19 C30 C32 Zr1 65.6(2)
C8 Zr1 C32 C30 -18.5(3)
C7 Zr1 C32 C30 45.84(19)
C35 Zr1 C32 C30 144.40(19)
C44 Zr1 C32 C30 176.70(19)
C38 Zr1 C32 C30 -176.15(17)
C17 Zr1 C32 C30 125.37(19)
C21 Zr1 C32 C30 146.43(19)
C49 Zr1 C32 C30 -113.3(3)
C40 Zr1 C32 C30 -76.9(2)
C19 Zr1 C32 C30 -36.52(18)
C8 Zr1 C32 C49 94.9(3)
C7 Zr1 C32 C49 159.2(3)
C35 Zr1 C32 C49 -102.3(3)
C44 Zr1 C32 C49 -69.9(3)
C38 Zr1 C32 C49 -62.8(3)
C17 Zr1 C32 C49 -121.3(3)
C21 Zr1 C32 C49 -100.2(3)
C40 Zr1 C32 C49 36.4(3)
C19 Zr1 C32 C49 76.8(3)
C30 Zr1 C32 C49 113.3(3)
C10 C12 C33 C50 0.2(5)
P2 C12 C33 C50 175.8(3)
C3 C4 C34 C43 -0.2(4)
C21 C17 C35 C44 0.8(3)
Zr1 C17 C35 C44 67.1(2)
C21 C17 C35 Zr1 -66.3(2)
C8 Zr1 C35 C17 19.2(2)
C7 Zr1 C35 C17 -53.12(19)
C44 Zr1 C35 C17 113.0(3)
C38 Zr1 C35 C17 76.8(2)
C21 Zr1 C35 C17 36.55(18)
C49 Zr1 C35 C17 -176.88(19)
C40 Zr1 C35 C17 176.41(17)
C19 Zr1 C35 C17 -146.22(19)
C32 Zr1 C35 C17 -145.16(19)
C30 Zr1 C35 C17 -126.15(18)
C8 Zr1 C35 C44 -93.8(3)
C7 Zr1 C35 C44 -166.1(2)
C38 Zr1 C35 C44 -36.2(3)
C17 Zr1 C35 C44 -113.0(3)
C21 Zr1 C35 C44 -76.4(3)
C49 Zr1 C35 C44 70.1(3)
C40 Zr1 C35 C44 63.4(3)
C19 Zr1 C35 C44 100.8(3)
C32 Zr1 C35 C44 101.9(3)
C30 Zr1 C35 C44 120.9(2)
C45 C22 C36 C20 0.2(4)
C2 C20 C36 C22 1.2(4)
C12 C10 C37 C48 -0.1(5)
C17 C21 C38 C44 -0.1(4)
Zr1 C21 C38 C44 -65.9(3)
C17 C21 C38 Zr1 65.76(19)
C8 Zr1 C38 C44 -179.3(2)
C7 Zr1 C38 C44 109.5(3)
C35 Zr1 C38 C44 37.6(2)
C17 Zr1 C38 C44 78.2(2)
C21 Zr1 C38 C44 115.6(3)
C49 Zr1 C38 C44 -43.1(3)
C40 Zr1 C38 C44 -74.5(3)
C19 Zr1 C38 C44 -84.0(3)
C32 Zr1 C38 C44 -13.6(3)
C30 Zr1 C38 C44 -18.2(4)
C8 Zr1 C38 C21 65.1(2)
C7 Zr1 C38 C21 -6.2(2)
C35 Zr1 C38 C21 -78.0(2)
C44 Zr1 C38 C21 -115.6(3)
C17 Zr1 C38 C21 -37.39(19)
C49 Zr1 C38 C21 -158.7(2)
C40 Zr1 C38 C21 169.9(2)
C19 Zr1 C38 C21 160.4(2)
C32 Zr1 C38 C21 -129.2(2)
C30 Zr1 C38 C21 -133.8(3)
C25 C23 C39 C47 -0.2(5)
C30 C19 C40 C49 -1.0(3)
Zr1 C19 C40 C49 66.4(2)
C30 C19 C40 Zr1 -67.4(2)
C8 Zr1 C40 C49 176.7(2)
C7 Zr1 C40 C49 -109.0(2)
C35 Zr1 C40 C49 12.8(3)
C44 Zr1 C40 C49 43.0(2)
C38 Zr1 C40 C49 74.5(2)
C17 Zr1 C40 C49 17.2(4)
C21 Zr1 C40 C49 84.3(3)
C19 Zr1 C40 C49 -115.3(3)
C32 Zr1 C40 C49 -37.4(2)
C30 Zr1 C40 C49 -77.7(2)
C8 Zr1 C40 C19 -68.0(2)
C7 Zr1 C40 C19 6.3(3)
C35 Zr1 C40 C19 128.2(2)
C44 Zr1 C40 C19 158.3(2)
C38 Zr1 C40 C19 -170.1(2)
C17 Zr1 C40 C19 132.6(3)
C21 Zr1 C40 C19 -160.4(2)
C49 Zr1 C40 C19 115.3(3)
C32 Zr1 C40 C19 77.9(2)
C30 Zr1 C40 C19 37.63(19)
C46 C41 C42 C26 1.2(5)
C27 C26 C42 C41 -2.8(4)
P1 C26 C42 C41 -176.8(2)
C4 C34 C43 C14 0.9(4)
C29 C14 C43 C34 -0.7(4)
C21 C38 C44 C35 0.7(4)
Zr1 C38 C44 C35 -66.1(2)
C21 C38 C44 Zr1 66.8(2)
C17 C35 C44 C38 -0.9(4)
Zr1 C35 C44 C38 67.0(3)
C17 C35 C44 Zr1 -68.0(2)
C8 Zr1 C44 C38 0.9(3)
C7 Zr1 C44 C38 -97.1(2)
C35 Zr1 C44 C38 -115.4(4)
C17 Zr1 C44 C38 -77.5(3)
C21 Zr1 C44 C38 -36.9(2)
C49 Zr1 C44 C38 137.5(3)
C40 Zr1 C44 C38 116.2(2)
C19 Zr1 C44 C38 131.7(2)
C32 Zr1 C44 C38 168.4(2)
C30 Zr1 C44 C38 170.5(2)
C8 Zr1 C44 C35 116.2(2)
C7 Zr1 C44 C35 18.2(3)
C38 Zr1 C44 C35 115.4(4)
C17 Zr1 C44 C35 37.9(2)
C21 Zr1 C44 C35 78.5(2)
C49 Zr1 C44 C35 -107.1(3)
C40 Zr1 C44 C35 -128.5(2)
C19 Zr1 C44 C35 -112.9(2)
C32 Zr1 C44 C35 -76.2(2)
C30 Zr1 C44 C35 -74.1(3)
C36 C22 C45 C1 -1.5(5)
C2 C1 C45 C22 1.3(4)
C27 C28 C46 C41 -2.0(5)
C42 C41 C46 C28 1.3(5)
C23 C39 C47 C18 0.4(5)
C6 C18 C47 C39 -0.9(5)
C10 C37 C48 C50 0.2(5)
C19 C40 C49 C32 0.4(4)
Zr1 C40 C49 C32 66.9(2)
C19 C40 C49 Zr1 -66.5(2)
C30 C32 C49 C40 0.3(4)
Zr1 C32 C49 C40 -67.0(2)
C30 C32 C49 Zr1 67.3(2)
C8 Zr1 C49 C40 -4.4(3)
C7 Zr1 C49 C40 90.0(2)
C35 Zr1 C49 C40 -169.1(2)
C44 Zr1 C49 C40 -137.6(2)
C38 Zr1 C49 C40 -116.1(2)
C17 Zr1 C49 C40 -171.1(2)
C21 Zr1 C49 C40 -131.5(2)
C19 Zr1 C49 C40 37.0(2)
C32 Zr1 C49 C40 115.1(4)
C30 Zr1 C49 C40 77.5(2)
C8 Zr1 C49 C32 -119.5(2)
C7 Zr1 C49 C32 -25.1(3)
C35 Zr1 C49 C32 75.9(3)
C44 Zr1 C49 C32 107.3(3)
C38 Zr1 C49 C32 128.8(2)
C17 Zr1 C49 C32 73.9(3)
C21 Zr1 C49 C32 113.4(2)
C40 Zr1 C49 C32 -115.1(4)
C19 Zr1 C49 C32 -78.0(3)
C30 Zr1 C49 C32 -37.5(2)
C12 C33 C50 C48 -0.1(6)
C37 C48 C50 C33 -0.1(5)
